data_4131483
loop_
_publ_author_name
'Neisen, Benjamin D.'
'Gagnon, Nicole L.'
'Dhar, Debanjan'
'Spaeth, Andrew D.'
'Tolman, William B.'

_publ_section_title
;
 Formally Copper(III)-Alkylperoxo Complexes as Models of Possible
 Intermediates in Monooxygenase Enzymes.
;
_journal_issue 30
_journal_name_full 'Journal of the American Chemical Society'
_journal_page_first 10220
_journal_page_last 10223
_journal_paper_doi 10.1021/jacs.7b05754
_journal_volume 139
_journal_year 2017
_chemical_formula_moiety 0.5(C35H46CuN3O4,0.5(O1),0.5(C8H20N)
_chemical_formula_sum 'C21.5 H33 Cu0.5 N2 O2.5'
_chemical_formula_weight 391.27
_chemical_name_common '[LCu(OOtBu)][NEt4]'
_space_group_crystal_system monoclinic
_space_group_IT_number 13
_space_group_name_Hall '-P 2yac'
_space_group_name_H-M_alt 'P 1 2/n 1'
_atom_sites_solution_hydrogens geom
_audit_creation_method SHELXL-2014/7
_cell_angle_alpha 90
_cell_angle_beta 92.8830(10)
_cell_angle_gamma 90
_cell_formula_units_Z 4
_cell_length_a 10.9539(2)
_cell_length_b 13.0791(2)
_cell_length_c 15.0451(3)
_cell_measurement_reflns_used 9873
_cell_measurement_temperature 123(2)
_cell_measurement_theta_max 148.823
_cell_measurement_theta_min 6.759
_cell_volume 2152.74(7)
_computing_cell_refinement 'SAINT, Bruker'
_computing_data_collection 'APEX III Bruker'
_computing_data_reduction 'SAINT, Bruker'
_computing_molecular_graphics 'SHELXTL, Bruker'
_computing_structure_refinement 'SHELXL-2014/7 (Sheldrick, 2014)'
_computing_structure_solution Shelxt
_diffrn_ambient_temperature 123(2)
_diffrn_measured_fraction_theta_full 0.999
_diffrn_measured_fraction_theta_max 0.998
_diffrn_measurement_device_type 'Bruker D8 Photon 100 CMOS'
_diffrn_measurement_method '\ f and \ w scans'
_diffrn_radiation_type CuK\a
_diffrn_radiation_wavelength 1.54178
_diffrn_reflns_av_R_equivalents 0.0671
_diffrn_reflns_av_unetI/netI 0.0308
_diffrn_reflns_Laue_measured_fraction_full 0.999
_diffrn_reflns_Laue_measured_fraction_max 0.998
_diffrn_reflns_limit_h_max 13
_diffrn_reflns_limit_h_min -13
_diffrn_reflns_limit_k_max 16
_diffrn_reflns_limit_k_min -16
_diffrn_reflns_limit_l_max 18
_diffrn_reflns_limit_l_min -16
_diffrn_reflns_number 47274
_diffrn_reflns_point_group_measured_fraction_full 0.999
_diffrn_reflns_point_group_measured_fraction_max 0.998
_diffrn_reflns_theta_full 67.679
_diffrn_reflns_theta_max 74.621
_diffrn_reflns_theta_min 3.379
_diffrn_source micro
_exptl_absorpt_coefficient_mu 1.077
_exptl_absorpt_correction_type multi-scan
_exptl_absorpt_process_details 'SADABS, R. Blessing, 1995'
_exptl_crystal_colour purple
_exptl_crystal_density_diffrn 1.207
_exptl_crystal_description block
_exptl_crystal_F_000 842
_exptl_crystal_size_max 0.2
_exptl_crystal_size_mid 0.2
_exptl_crystal_size_min 0.1
_exptl_transmission_factor_max 0.7538
_exptl_transmission_factor_min 0.6421
_refine_diff_density_max 0.616
_refine_diff_density_min -0.474
_refine_diff_density_rms 0.066
_refine_ls_extinction_method none
_refine_ls_goodness_of_fit_ref 1.045
_refine_ls_hydrogen_treatment constr
_refine_ls_matrix_type full
_refine_ls_number_parameters 317
_refine_ls_number_reflns 4409
_refine_ls_number_restraints 0
_refine_ls_restrained_S_all 1.045
_refine_ls_R_factor_all 0.0697
_refine_ls_R_factor_gt 0.0580
_refine_ls_shift/su_max 0.000
_refine_ls_shift/su_mean 0.000
_refine_ls_structure_factor_coef Fsqd
_refine_ls_weighting_details 'w=1/[\s^2^(Fo^2^)+(0.1004P)^2^+0.9947P] where P=(Fo^2^+2Fc^2^)/3'
_refine_ls_weighting_scheme calc
_refine_ls_wR_factor_gt 0.1526
_refine_ls_wR_factor_ref 0.1626
_reflns_Friedel_coverage 0.000
_reflns_number_gt 3814
_reflns_number_total 4409
_reflns_threshold_expression 'I > 2\s(I)'
_cod_data_source_file ja7b05754_si_003.cif
_cod_data_source_block 16213final_a
_cod_depositor_comments
;
The following automatic conversions were performed:

data name '__diffrn_source' was replaced with '_diffrn_source'.

Automatic conversion script
Id: cif_correct_tags 6909 2019-04-08 15:41:33Z antanas 
;
_cod_original_sg_symbol_H-M 'P 2/n'
_cod_original_formula_sum 'C21.50 H33 Cu0.50 N2 O2.50'
_cod_database_code 4131483
_shelx_shelxl_version_number 2014/7
_shelx_space_group_comment
;
The symmetry employed for this shelxl refinement is uniquely defined
by the following loop, which should always be used as a source of
symmetry information in preference to the above space-group names.
They are only intended as comments.
;
_vrf_plat430_alert_2_a
; 
PROBLEM: Short Inter D...A Contact O4 .. O4 .. 1.97 Ang.
RESPONSE: O4 is a ha  
PROBLEM: Atom C13 has ADP max/min Ratio ..... 3.3 prolat
RESPONSE: C13 is a methyl carbon off of an isopropyl group with long ellipsoid most likely due to a wagging motion of methyl group.
;

loop_
_space_group_symop_operation_xyz
'x, y, z'
'-x+1/2, y, -z+1/2'
'-x, -y, -z'
'x-1/2, -y, z-1/2'

loop_
_atom_site_label
_atom_site_type_symbol
_atom_site_fract_x
_atom_site_fract_y
_atom_site_fract_z
_atom_site_U_iso_or_equiv
_atom_site_adp_type
_atom_site_occupancy
_atom_site_site_symmetry_order
_atom_site_calc_flag
_atom_site_refinement_flags_posn
_atom_site_refinement_flags_adp
_atom_site_refinement_flags_occupancy
_atom_site_disorder_assembly
_atom_site_disorder_group
O1 O 0.7480(6) 0.1551(3) 0.2191(3) 0.0781(16) Uani 0.5 1 d . . P A -1
O2 O 0.7541(5) 0.0901(4) 0.2945(3) 0.0685(11) Uani 0.5 1 d . . P A -1
C24 C 0.6323(10) -0.0366(7) 0.2112(8) 0.100(3) Uani 0.5 1 d . . P A -1
H5A H 0.6290 -0.1083 0.1923 0.151 Uiso 0.5 1 calc R U P A -1
H5B H 0.6159 0.0078 0.1595 0.151 Uiso 0.5 1 calc R U P A -1
H5C H 0.5707 -0.0245 0.2551 0.151 Uiso 0.5 1 calc R U P A -1
C22 C 0.8491(11) -0.0435(6) 0.2111(9) 0.106(4) Uani 0.5 1 d . . P A -1
H6A H 0.8539 -0.0076 0.1542 0.159 Uiso 0.5 1 calc R U P A -1
H6B H 0.8462 -0.1174 0.2006 0.159 Uiso 0.5 1 calc R U P A -1
H6C H 0.9213 -0.0268 0.2496 0.159 Uiso 0.5 1 calc R U P A -1
C23 C 0.7501(10) -0.0695(5) 0.3498(5) 0.086(2) Uani 0.5 1 d . . P A -1
H8A H 0.6735 -0.0534 0.3778 0.130 Uiso 0.5 1 calc R U P A -1
H8B H 0.8192 -0.0436 0.3871 0.130 Uiso 0.5 1 calc R U P A -1
H8C H 0.7576 -0.1438 0.3433 0.130 Uiso 0.5 1 calc R U P A -1
Cu01 Cu 0.7500 0.29234(3) 0.2500 0.03741(17) Uani 1 2 d S T P . .
C1 C 0.7500 0.6469(2) 0.2500 0.0501(8) Uani 1 2 d S T P . .
H1 H 0.7500 0.7195 0.2500 0.060 Uiso 1 2 calc R U P . .
N1 N 0.74184(16) 0.31975(15) 0.38084(13) 0.0392(4) Uani 1 1 d . . . . .
C3 C 0.74424(18) 0.48836(16) 0.32719(14) 0.0360(4) Uani 1 1 d . . . . .
C2 C 0.7435(2) 0.59470(18) 0.32988(16) 0.0448(5) Uani 1 1 d . . . . .
H2 H 0.7387 0.6304 0.3846 0.054 Uiso 1 1 calc R U . . .
O3 O 0.7316(2) 0.45289(15) 0.48170(12) 0.0563(5) Uani 1 1 d . . . . .
N2 N 0.7500 0.43998(18) 0.2500 0.0331(5) Uani 1 2 d S T P A .
C4 C 0.73872(19) 0.41670(18) 0.40592(15) 0.0404(5) Uani 1 1 d . . . . .
N3 N 0.2500 0.5921(3) 0.2500 0.0520(7) Uani 1 2 d S T P . .
C6 C 0.6283(2) 0.20290(17) 0.47327(16) 0.0432(5) Uani 1 1 d . . . . .
C5 C 0.7401(2) 0.24189(18) 0.44743(15) 0.0401(5) Uani 1 1 d . . . . .
C7 C 0.6305(3) 0.1241(2) 0.53587(18) 0.0515(6) Uani 1 1 d . . . . .
H7 H 0.5556 0.0967 0.5546 0.062 Uiso 1 1 calc R U . . .
C8 C 0.7394(3) 0.0853(2) 0.57091(19) 0.0573(6) Uani 1 1 d . . . . .
H8 H 0.7393 0.0323 0.6141 0.069 Uiso 1 1 calc R U . . .
C9 C 0.8490(3) 0.1235(2) 0.54337(19) 0.0561(6) Uani 1 1 d . . . . .
H9 H 0.9238 0.0963 0.5679 0.067 Uiso 1 1 calc R U . . .
C21 C 0.7500 -0.0147(4) 0.2500 0.0920(19) Uani 1 2 d S T P . .
O4 O 0.4811(9) 0.5173(9) 0.4370(6) 0.134(3) Uani 0.5 1 d . . P . .
C16 C 1.0253(4) 0.3251(4) 0.5045(3) 0.0862(11) Uani 1 1 d . . . . .
H00A H 1.0491 0.2974 0.5633 0.129 Uiso 1 1 calc R U . . .
H00C H 0.9643 0.3791 0.5106 0.129 Uiso 1 1 calc R U . . .
H16 H 1.0974 0.3535 0.4773 0.129 Uiso 1 1 calc R U . . .
C15 C 1.0631(4) 0.1548(4) 0.4307(5) 0.1116(18) Uani 1 1 d . . . . .
H00J H 1.0881 0.1232 0.4877 0.167 Uiso 1 1 calc R U . . .
H00K H 1.1350 0.1831 0.4032 0.167 Uiso 1 1 calc R U . . .
H00L H 1.0248 0.1031 0.3911 0.167 Uiso 1 1 calc R U . . .
C14 C 0.9715(2) 0.2405(2) 0.4460(2) 0.0581(7) Uani 1 1 d . . . . .
H14 H 0.9512 0.2719 0.3865 0.070 Uiso 1 1 calc R U . . .
C13 C 0.4184(6) 0.2699(9) 0.4960(4) 0.193(5) Uani 1 1 d . . . . .
H00P H 0.4091 0.2128 0.5372 0.289 Uiso 1 1 calc R U . . .
H00Q H 0.3396 0.2845 0.4649 0.289 Uiso 1 1 calc R U . . .
H13 H 0.4465 0.3306 0.5294 0.289 Uiso 1 1 calc R U . . .
C12 C 0.4556(5) 0.1723(4) 0.3617(5) 0.128(3) Uani 1 1 d . . . . .
H00M H 0.4304 0.1085 0.3896 0.192 Uiso 1 1 calc R U . . .
H00N H 0.5174 0.1575 0.3187 0.192 Uiso 1 1 calc R U . . .
H00O H 0.3844 0.2044 0.3310 0.192 Uiso 1 1 calc R U . . .
C11 C 0.5079(2) 0.2431(2) 0.43136(19) 0.0514(6) Uani 1 1 d . . . . .
H11 H 0.5279 0.3079 0.4000 0.062 Uiso 1 1 calc R U . . .
C10 C 0.8513(2) 0.20137(19) 0.48009(18) 0.0472(5) Uani 1 1 d . . . . .
C18A C 0.0875(10) 0.4538(9) 0.2665(7) 0.091(4) Uani 0.837(7) 1 d . . P B 1
H2AA H 0.0390 0.4894 0.2195 0.137 Uiso 0.837(7) 1 calc R U P B 1
H2AB H 0.0330 0.4265 0.3104 0.137 Uiso 0.837(7) 1 calc R U P B 1
H2AC H 0.1326 0.3976 0.2404 0.137 Uiso 0.837(7) 1 calc R U P B 1
C19A C 0.1664(3) 0.6594(3) 0.1897(2) 0.0590(10) Uani 0.837(7) 1 d . . P B 1
H3AA H 0.2181 0.6999 0.1506 0.071 Uiso 0.837(7) 1 calc R U P B 1
H3AB H 0.1142 0.6143 0.1510 0.071 Uiso 0.837(7) 1 calc R U P B 1
C20A C 0.0857(6) 0.7313(6) 0.2368(5) 0.0793(18) Uani 0.837(7) 1 d . . P B 1
H4AA H 0.0362 0.7709 0.1930 0.119 Uiso 0.837(7) 1 calc R U P B 1
H4AB H 0.1361 0.7779 0.2741 0.119 Uiso 0.837(7) 1 calc R U P B 1
H4AC H 0.0318 0.6923 0.2743 0.119 Uiso 0.837(7) 1 calc R U P B 1
C17A C 0.1767(3) 0.5280(3) 0.3116(2) 0.0643(10) Uani 0.837(7) 1 d . . P B 1
H1AA H 0.1306 0.5745 0.3495 0.077 Uiso 0.837(7) 1 calc R U P B 1
H1AB H 0.2343 0.4887 0.3512 0.077 Uiso 0.837(7) 1 calc R U P B 1
C17B C 0.3376(18) 0.5243(18) 0.3083(13) 0.067(6) Uani 0.163(7) 1 d . . P B 2
H1BA H 0.3874 0.5691 0.3489 0.080 Uiso 0.163(7) 1 calc R U P B 2
H1BB H 0.2881 0.4796 0.3455 0.080 Uiso 0.163(7) 1 calc R U P B 2
C19B C 0.3196(17) 0.6548(16) 0.1856(11) 0.057(5) Uani 0.163(7) 1 d . . P B 2
H3BA H 0.3568 0.6073 0.1434 0.069 Uiso 0.163(7) 1 calc R U P B 2
H3BB H 0.2601 0.6977 0.1507 0.069 Uiso 0.163(7) 1 calc R U P B 2
C18B C 0.422(4) 0.459(2) 0.258(3) 0.058(8) Uani 0.163(7) 1 d . . P B 2
H2BA H 0.3752 0.4233 0.2103 0.087 Uiso 0.163(7) 1 calc R U P B 2
H2BB H 0.4606 0.4085 0.2988 0.087 Uiso 0.163(7) 1 calc R U P B 2
H2BC H 0.4846 0.5017 0.2330 0.087 Uiso 0.163(7) 1 calc R U P B 2
C20B C 0.416(3) 0.722(3) 0.223(2) 0.077(9) Uani 0.163(7) 1 d . . P B 2
H4BA H 0.4713 0.6824 0.2637 0.115 Uiso 0.163(7) 1 calc R U P B 2
H4BB H 0.3797 0.7777 0.2562 0.115 Uiso 0.163(7) 1 calc R U P B 2
H4BC H 0.4630 0.7503 0.1751 0.115 Uiso 0.163(7) 1 calc R U P B 2

loop_
_atom_site_aniso_label
_atom_site_aniso_U_11
_atom_site_aniso_U_22
_atom_site_aniso_U_33
_atom_site_aniso_U_23
_atom_site_aniso_U_13
_atom_site_aniso_U_12
O1 0.153(5) 0.0280(18) 0.052(2) -0.0036(14) -0.002(3) 0.001(2)
O2 0.106(4) 0.046(2) 0.053(2) -0.0025(18) -0.004(2) 0.001(2)
C24 0.111(7) 0.071(5) 0.115(7) -0.014(5) -0.032(6) -0.010(4)
C22 0.124(8) 0.055(4) 0.145(10) 0.003(5) 0.061(8) 0.016(4)
C23 0.146(8) 0.042(3) 0.070(4) -0.005(3) -0.005(4) 0.001(4)
Cu01 0.0352(3) 0.0291(2) 0.0482(3) 0.000 0.00407(17) 0.000
C1 0.059(2) 0.0298(14) 0.062(2) 0.000 0.0051(16) 0.000
N1 0.0327(8) 0.0408(9) 0.0444(9) 0.0081(7) 0.0055(7) 0.0008(7)
C3 0.0303(9) 0.0368(10) 0.0411(11) -0.0013(8) 0.0040(8) 0.0014(7)
C2 0.0482(12) 0.0377(11) 0.0487(12) -0.0058(9) 0.0050(9) 0.0025(9)
O3 0.0734(12) 0.0570(10) 0.0390(9) 0.0003(7) 0.0090(8) 0.0062(9)
N2 0.0284(10) 0.0301(11) 0.0412(12) 0.000 0.0044(9) 0.000
C4 0.0365(10) 0.0440(11) 0.0410(11) 0.0048(9) 0.0058(8) 0.0031(8)
N3 0.0396(14) 0.080(2) 0.0357(13) 0.000 0.0009(11) 0.000
C6 0.0415(12) 0.0409(11) 0.0476(12) 0.0037(9) 0.0078(9) -0.0006(9)
C5 0.0381(10) 0.0403(11) 0.0419(11) 0.0065(9) 0.0038(8) 0.0021(8)
C7 0.0551(14) 0.0460(12) 0.0544(13) 0.0073(10) 0.0133(11) -0.0060(10)
C8 0.0737(17) 0.0467(13) 0.0516(14) 0.0165(11) 0.0027(12) -0.0007(12)
C9 0.0538(14) 0.0537(14) 0.0597(15) 0.0144(12) -0.0089(11) 0.0059(11)
C21 0.083(3) 0.037(2) 0.154(6) 0.000 -0.014(4) 0.000
O4 0.135(6) 0.166(8) 0.102(5) 0.022(5) 0.021(5) 0.042(6)
C16 0.066(2) 0.102(3) 0.091(2) 0.001(2) 0.0049(18) -0.034(2)
C15 0.057(2) 0.091(3) 0.190(6) 0.021(3) 0.039(3) 0.0146(19)
C14 0.0339(11) 0.0653(16) 0.0749(17) 0.0168(14) 0.0001(11) 0.0032(11)
C13 0.106(4) 0.383(14) 0.089(3) -0.036(5) -0.003(3) 0.146(7)
C12 0.096(3) 0.095(3) 0.185(6) -0.044(4) -0.077(4) 0.028(3)
C11 0.0383(11) 0.0512(13) 0.0650(15) 0.0060(11) 0.0073(10) -0.0006(10)
C10 0.0409(12) 0.0479(12) 0.0525(13) 0.0087(10) -0.0013(10) 0.0011(9)
C18A 0.066(3) 0.111(6) 0.096(7) 0.038(4) -0.013(4) -0.021(3)
C19A 0.0504(17) 0.080(2) 0.0457(16) 0.0117(15) -0.0033(12) -0.0029(15)
C20A 0.053(2) 0.109(4) 0.077(4) 0.022(4) 0.008(3) 0.022(2)
C17A 0.0562(19) 0.088(3) 0.0491(18) 0.0177(16) 0.0047(14) 0.0001(17)
C17B 0.058(10) 0.086(14) 0.056(10) 0.011(9) 0.003(8) -0.011(9)
C19B 0.061(10) 0.072(11) 0.039(8) 0.010(7) 0.001(6) 0.011(8)
C18B 0.075(19) 0.038(10) 0.061(18) -0.002(11) 0.004(14) 0.006(9)
C20B 0.053(12) 0.11(2) 0.068(18) 0.017(18) 0.003(15) -0.018(13)

loop_
_atom_type_symbol
_atom_type_description
_atom_type_scat_dispersion_real
_atom_type_scat_dispersion_imag
_atom_type_scat_source
C C 0.0181 0.0091 'International Tables Vol C Tables 4.2.6.8 and 6.1.1.4'
H H 0.0000 0.0000 'International Tables Vol C Tables 4.2.6.8 and 6.1.1.4'
N N 0.0311 0.0180 'International Tables Vol C Tables 4.2.6.8 and 6.1.1.4'
O O 0.0492 0.0322 'International Tables Vol C Tables 4.2.6.8 and 6.1.1.4'
Cu Cu -1.9646 0.5888 'International Tables Vol C Tables 4.2.6.8 and 6.1.1.4'

loop_
_geom_angle_atom_site_label_1
_geom_angle_atom_site_label_2
_geom_angle_atom_site_label_3
_geom_angle
_geom_angle_site_symmetry_1
_geom_angle_site_symmetry_3
O2 O1 Cu01 112.4(3) . .
O1 O2 C21 100.9(3) . .
C21 C24 H5A 109.5 . .
C21 C24 H5B 109.5 . .
H5A C24 H5B 109.5 . .
C21 C24 H5C 109.5 . .
H5A C24 H5C 109.5 . .
H5B C24 H5C 109.5 . .
C21 C22 H6A 109.5 . .
C21 C22 H6B 109.5 . .
H6A C22 H6B 109.5 . .
C21 C22 H6C 109.5 . .
H6A C22 H6C 109.5 . .
H6B C22 H6C 109.5 . .
C21 C23 H8A 109.5 . .
C21 C23 H8B 109.5 . .
H8A C23 H8B 109.5 . .
C21 C23 H8C 109.5 . .
H8A C23 H8C 109.5 . .
H8B C23 H8C 109.5 . .
O1 Cu01 N2 165.48(13) . .
O1 Cu01 N1 114.74(14) . .
N2 Cu01 N1 79.71(6) . .
O1 Cu01 N1 85.83(14) . 2_655
N2 Cu01 N1 79.71(6) . 2_655
N1 Cu01 N1 159.42(11) . 2_655
C2 C1 C2 121.0(3) . 2_655
C2 C1 H1 119.5 . .
C2 C1 H1 119.5 2_655 .
C4 N1 C5 118.77(19) . .
C4 N1 Cu01 116.98(15) . .
C5 N1 Cu01 124.25(15) . .
N2 C3 C2 120.2(2) . .
N2 C3 C4 113.27(19) . .
C2 C3 C4 126.5(2) . .
C1 C2 C3 117.8(2) . .
C1 C2 H2 121.1 . .
C3 C2 H2 121.1 . .
C3 N2 C3 123.0(3) 2_655 .
C3 N2 Cu01 118.48(13) 2_655 .
C3 N2 Cu01 118.48(13) . .
O3 C4 N1 129.1(2) . .
O3 C4 C3 119.3(2) . .
N1 C4 C3 111.55(19) . .
C19B N3 C19B 114.0(15) 2 .
C17A N3 C17A 112.5(4) 2 .
C17A N3 C19A 111.20(19) 2 2
C17A N3 C19A 106.0(2) . 2
C17A N3 C19A 106.0(2) 2 .
C17A N3 C19A 111.21(19) . .
C19A N3 C19A 110.0(4) 2 .
C19B N3 C17B 105.5(11) 2 .
C19B N3 C17B 110.9(10) . .
C19B N3 C17B 110.9(10) 2 2
C19B N3 C17B 105.5(11) . 2
C17B N3 C17B 110.0(17) . 2
C7 C6 C5 118.1(2) . .
C7 C6 C11 121.2(2) . .
C5 C6 C11 120.7(2) . .
C10 C5 C6 121.6(2) . .
C10 C5 N1 118.4(2) . .
C6 C5 N1 119.8(2) . .
C8 C7 C6 121.0(2) . .
C8 C7 H7 119.5 . .
C6 C7 H7 119.5 . .
C7 C8 C9 120.1(2) . .
C7 C8 H8 120.0 . .
C9 C8 H8 120.0 . .
C8 C9 C10 120.9(2) . .
C8 C9 H9 119.5 . .
C10 C9 H9 119.5 . .
C22 C21 C24 120.9(7) . .
C22 C21 O2 116.5(6) . .
C24 C21 O2 111.7(5) . .
C22 C21 C23 108.4(7) . .
C24 C21 C23 104.1(6) . .
O2 C21 C23 89.6(3) . .
C14 C16 H00A 109.5 . .
C14 C16 H00C 109.5 . .
H00A C16 H00C 109.5 . .
C14 C16 H16 109.5 . .
H00A C16 H16 109.5 . .
H00C C16 H16 109.5 . .
C14 C15 H00J 109.5 . .
C14 C15 H00K 109.5 . .
H00J C15 H00K 109.5 . .
C14 C15 H00L 109.5 . .
H00J C15 H00L 109.5 . .
H00K C15 H00L 109.5 . .
C16 C14 C10 111.6(3) . .
C16 C14 C15 112.6(3) . .
C10 C14 C15 112.8(3) . .
C16 C14 H14 106.4 . .
C10 C14 H14 106.4 . .
C15 C14 H14 106.4 . .
C11 C13 H00P 109.5 . .
C11 C13 H00Q 109.5 . .
H00P C13 H00Q 109.5 . .
C11 C13 H13 109.5 . .
H00P C13 H13 109.5 . .
H00Q C13 H13 109.5 . .
C11 C12 H00M 109.5 . .
C11 C12 H00N 109.5 . .
H00M C12 H00N 109.5 . .
C11 C12 H00O 109.5 . .
H00M C12 H00O 109.5 . .
H00N C12 H00O 109.5 . .
C13 C11 C12 111.8(5) . .
C13 C11 C6 113.8(3) . .
C12 C11 C6 111.7(3) . .
C13 C11 H11 106.3 . .
C12 C11 H11 106.3 . .
C6 C11 H11 106.3 . .
C5 C10 C9 118.2(2) . .
C5 C10 C14 120.5(2) . .
C9 C10 C14 121.4(2) . .
C17A C18A H2AA 109.5 . .
C17A C18A H2AB 109.5 . .
H2AA C18A H2AB 109.5 . .
C17A C18A H2AC 109.5 . .
H2AA C18A H2AC 109.5 . .
H2AB C18A H2AC 109.5 . .
C20A C19A N3 115.5(3) . .
C20A C19A H3AA 108.4 . .
N3 C19A H3AA 108.4 . .
C20A C19A H3AB 108.4 . .
N3 C19A H3AB 108.4 . .
H3AA C19A H3AB 107.5 . .
C19A C20A H4AA 109.5 . .
C19A C20A H4AB 109.5 . .
H4AA C20A H4AB 109.5 . .
C19A C20A H4AC 109.5 . .
H4AA C20A H4AC 109.5 . .
H4AB C20A H4AC 109.5 . .
N3 C17A C18A 115.6(5) . .
N3 C17A H1AA 108.4 . .
C18A C17A H1AA 108.4 . .
N3 C17A H1AB 108.4 . .
C18A C17A H1AB 108.4 . .
H1AA C17A H1AB 107.4 . .
C18B C17B N3 115(2) . .
C18B C17B H1BA 108.5 . .
N3 C17B H1BA 108.5 . .
C18B C17B H1BB 108.5 . .
N3 C17B H1BB 108.5 . .
H1BA C17B H1BB 107.5 . .
C20B C19B N3 117.1(16) . .
C20B C19B H3BA 108.0 . .
N3 C19B H3BA 108.0 . .
C20B C19B H3BB 108.0 . .
N3 C19B H3BB 108.0 . .
H3BA C19B H3BB 107.3 . .
C17B C18B H2BA 109.5 . .
C17B C18B H2BB 109.5 . .
H2BA C18B H2BB 109.5 . .
C17B C18B H2BC 109.5 . .
H2BA C18B H2BC 109.5 . .
H2BB C18B H2BC 109.5 . .
C19B C20B H4BA 109.5 . .
C19B C20B H4BB 109.5 . .
H4BA C20B H4BB 109.5 . .
C19B C20B H4BC 109.5 . .
H4BA C20B H4BC 109.5 . .
H4BB C20B H4BC 109.5 . .

loop_
_geom_bond_atom_site_label_1
_geom_bond_atom_site_label_2
_geom_bond_distance
_geom_bond_site_symmetry_2
O1 O2 1.416(6) .
O1 Cu01 1.855(4) .
O2 C21 1.524(6) .
C24 C21 1.417(10) .
C24 H5A 0.9800 .
C24 H5B 0.9800 .
C24 H5C 0.9800 .
C22 C21 1.314(9) .
C22 H6A 0.9800 .
C22 H6B 0.9800 .
C22 H6C 0.9800 .
C23 C21 1.664(8) .
C23 H8A 0.9800 .
C23 H8B 0.9800 .
C23 H8C 0.9800 .
Cu01 N2 1.931(2) .
Cu01 N1 2.0073(19) .
Cu01 N1 2.0074(19) 2_655
C1 C2 1.387(3) .
C1 C2 1.387(3) 2_655
C1 H1 0.9500 .
N1 C4 1.324(3) .
N1 C5 1.429(3) .
C3 N2 1.327(2) .
C3 C2 1.391(3) .
C3 C4 1.514(3) .
C2 H2 0.9500 .
O3 C4 1.241(3) .
N2 C3 1.327(2) 2_655
N3 C19B 1.506(18) 2
N3 C19B 1.506(18) .
N3 C17A 1.510(4) 2
N3 C17A 1.510(4) .
N3 C19A 1.534(4) 2
N3 C19A 1.534(4) .
N3 C17B 1.55(2) .
N3 C17B 1.55(2) 2
C6 C7 1.396(3) .
C6 C5 1.399(3) .
C6 C11 1.527(4) .
C5 C10 1.395(3) .
C7 C8 1.376(4) .
C7 H7 0.9500 .
C8 C9 1.383(4) .
C8 H8 0.9500 .
C9 C10 1.395(4) .
C9 H9 0.9500 .
C16 C14 1.513(5) .
C16 H00A 0.9800 .
C16 H00C 0.9800 .
C16 H16 0.9800 .
C15 C14 1.531(5) .
C15 H00J 0.9800 .
C15 H00K 0.9800 .
C15 H00L 0.9800 .
C14 C10 1.524(4) .
C14 H14 1.0000 .
C13 C11 1.458(6) .
C13 H00P 0.9800 .
C13 H00Q 0.9800 .
C13 H13 0.9800 .
C12 C11 1.491(6) .
C12 H00M 0.9800 .
C12 H00N 0.9800 .
C12 H00O 0.9800 .
C11 H11 1.0000 .
C18A C17A 1.513(11) .
C18A H2AA 0.9800 .
C18A H2AB 0.9800 .
C18A H2AC 0.9800 .
C19A C20A 1.494(8) .
C19A H3AA 0.9900 .
C19A H3AB 0.9900 .
C20A H4AA 0.9800 .
C20A H4AB 0.9800 .
C20A H4AC 0.9800 .
C17A H1AA 0.9900 .
C17A H1AB 0.9900 .
C17B C18B 1.49(5) .
C17B H1BA 0.9900 .
C17B H1BB 0.9900 .
C19B C20B 1.47(4) .
C19B H3BA 0.9900 .
C19B H3BB 0.9900 .
C18B H2BA 0.9800 .
C18B H2BB 0.9800 .
C18B H2BC 0.9800 .
C20B H4BA 0.9800 .
C20B H4BB 0.9800 .
C20B H4BC 0.9800 .

loop_
_cod_changelog_entry_id
_cod_changelog_entry_author
_cod_changelog_entry_date
_cod_changelog_entry_text
1 'Vaitkus, Antanas' 2023-12-21T16:14:46+02:00
;
 Split data item '_shelx_hkl_checksum' into two separate data items
 '_shelx_hkl_checksum' and '_vrf_plat430_alert_2_a'. This modification resulted
 in a correct checksum value.
;
